data_7062393
loop_
_publ_author_name
'Patel, Bhavya'
'Ranjan, Rishi'
'Chauhan, Nimesh R.'
'Mukhopadhyay, Suman'
'Choudhury, Angshuman Roy'
'Vyas, Komal M.'

_publ_section_title
;
 N-coordinated Ru(ii) catalyzed solvent free N-alkylation of primary
 amines with alcohols through borrowing hydrogen strategy
;
_journal_issue 17
_journal_name_full 'New Journal of Chemistry'
_journal_page_first 8305
_journal_page_last 8317
_journal_paper_doi 10.1039/D3NJ00210A
_journal_volume 47
_journal_year 2023
_chemical_formula_moiety 'C17 H20 Cl2 F3 N O Ru'
_chemical_formula_sum 'C17 H20 Cl2 F3 N O Ru'
_chemical_formula_weight 483.31
_space_group_crystal_system triclinic
_space_group_IT_number 2
_space_group_name_Hall '-P 1'
_space_group_name_H-M_alt 'P -1'
_atom_sites_solution_hydrogens geom
_atom_sites_solution_primary dual
_audit_creation_date 2019-04-25
_audit_creation_method
;
Olex2 1.2
(compiled 2018.05.29 svn.r3508 for OlexSys, GUI svn.r5506)
;
_audit_update_record
;
2019-08-01 deposited with the CCDC.	2023-03-30 downloaded from the CCDC.
;
_cell_angle_alpha 81.364(5)
_cell_angle_beta 89.730(5)
_cell_angle_gamma 70.383(5)
_cell_formula_units_Z 2
_cell_length_a 7.8494(5)
_cell_length_b 9.0853(5)
_cell_length_c 14.9436(9)
_cell_measurement_reflns_used 1977
_cell_measurement_temperature 298.0(2)
_cell_measurement_theta_max 28.6690
_cell_measurement_theta_min 2.6560
_cell_volume 991.26(11)
_computing_cell_refinement 'CrysAlisPro 1.171.39.7f (Rigaku OD, 2015)'
_computing_data_collection 'CrysAlisPro 1.171.39.7f (Rigaku OD, 2015)'
_computing_data_reduction 'CrysAlisPro 1.171.39.7f (Rigaku OD, 2015)'
_computing_molecular_graphics 'Olex2 (Dolomanov et al., 2009)'
_computing_publication_material 'Olex2 (Dolomanov et al., 2009)'
_computing_structure_refinement 'ShelXL (Sheldrick, 2015)'
_computing_structure_solution 'ShelXT (Sheldrick, 2015)'
_diffrn_ambient_temperature 298.0(2)
_diffrn_detector 'CCD plate'
_diffrn_measured_fraction_theta_full 0.999
_diffrn_measured_fraction_theta_max 0.850
_diffrn_measurement_details
;
List of Runs (angles in degrees, time in seconds):

  # Type    Start    End  Width  t~exp~   \w     \q     \k     \f   Frames
#--------------------------------------------------------------------------
  1  \w    -68.00  29.20   0.30    5.00    --   29.89  54.00 -30.00  324
  2  \w     20.00  47.00   0.30    5.00    --   29.89  54.00 150.00   90
  3  \w     72.00  99.00   0.30    5.00    --   29.89  54.00 150.00   90
  4  \w    -69.00 115.20   0.30    5.00    --   29.89  54.00-150.00  614
;
_diffrn_measurement_device 'two-circle diffractometer'
_diffrn_measurement_device_type 'XtaLAB Mini (ROW)'
_diffrn_measurement_method '\w scans'
_diffrn_orient_matrix_type 'CrysAlisPro convention (1999,Acta A55,543-557)'
_diffrn_orient_matrix_UB_11 0.0111732000
_diffrn_orient_matrix_UB_12 0.0126368000
_diffrn_orient_matrix_UB_13 -0.0473395000
_diffrn_orient_matrix_UB_21 0.0720303000
_diffrn_orient_matrix_UB_22 0.0279520000
_diffrn_orient_matrix_UB_23 0.0076791000
_diffrn_orient_matrix_UB_31 0.0625455000
_diffrn_orient_matrix_UB_32 -0.0781265000
_diffrn_orient_matrix_UB_33 0.0032360000
_diffrn_radiation_monochromator graphite
_diffrn_radiation_probe x-ray
_diffrn_radiation_type MoK\a
_diffrn_radiation_wavelength 0.71073
_diffrn_reflns_av_R_equivalents 0.0290
_diffrn_reflns_av_unetI/netI 0.0657
_diffrn_reflns_Laue_measured_fraction_full 0.999
_diffrn_reflns_Laue_measured_fraction_max 0.850
_diffrn_reflns_limit_h_max 11
_diffrn_reflns_limit_h_min -9
_diffrn_reflns_limit_k_max 13
_diffrn_reflns_limit_k_min -9
_diffrn_reflns_limit_l_max 21
_diffrn_reflns_limit_l_min -22
_diffrn_reflns_number 8072
_diffrn_reflns_point_group_measured_fraction_full 0.999
_diffrn_reflns_point_group_measured_fraction_max 0.850
_diffrn_reflns_theta_full 25.000
_diffrn_reflns_theta_max 32.745
_diffrn_reflns_theta_min 2.758
_diffrn_source 'fine-focus sealed X-ray tube'
_diffrn_source_type 'Enhance (Mo) X-ray Source'
_exptl_absorpt_coefficient_mu 1.092
_exptl_absorpt_correction_T_max 1.00000
_exptl_absorpt_correction_T_min 1.00000
_exptl_absorpt_correction_type multi-scan
_exptl_absorpt_process_details
;
CrysAlisPro 1.171.39.7f (Rigaku Oxford Diffraction, 2015)
Spherical absorption correction
 using equivalent radius and absorption coefficient.
Empirical absorption correction using spherical harmonics,
 implemented in SCALE3 ABSPACK scaling algorithm.
;
_exptl_crystal_colour 'metallic reddish red'
_exptl_crystal_colour_lustre metallic
_exptl_crystal_colour_modifier reddish
_exptl_crystal_colour_primary red
_exptl_crystal_density_diffrn 1.619
_exptl_crystal_description block
_exptl_crystal_F_000 484
_exptl_crystal_size_max 0.31
_exptl_crystal_size_mid 0.3
_exptl_crystal_size_min 0.29
_refine_diff_density_max 2.401
_refine_diff_density_min -1.810
_refine_diff_density_rms 0.146
_refine_ls_extinction_coef 0.0011(17)
_refine_ls_extinction_expression Fc^*^=kFc[1+0.001xFc^2^\l^3^/sin(2\q)]^-1/4^
_refine_ls_extinction_method 'SHELXL-2014/7 (Sheldrick 2014'
_refine_ls_goodness_of_fit_ref 1.070
_refine_ls_hydrogen_treatment constr
_refine_ls_matrix_type full
_refine_ls_number_parameters 220
_refine_ls_number_reflns 6212
_refine_ls_number_restraints 0
_refine_ls_restrained_S_all 1.070
_refine_ls_R_factor_all 0.0929
_refine_ls_R_factor_gt 0.0683
_refine_ls_shift/su_max 0.274
_refine_ls_shift/su_mean 0.015
_refine_ls_structure_factor_coef Fsqd
_refine_ls_weighting_details 'w=1/[\s^2^(Fo^2^)+(0.1134P)^2^+0.6075P] where P=(Fo^2^+2Fc^2^)/3'
_refine_ls_weighting_scheme calc
_refine_ls_wR_factor_gt 0.1852
_refine_ls_wR_factor_ref 0.2261
_reflns_Friedel_coverage 0.000
_reflns_number_gt 4424
_reflns_number_total 6212
_reflns_threshold_expression 'I > 2\s(I)'
_cod_data_source_file d3nj00210a2.cif
_cod_data_source_block bp_06_rt
_cod_depositor_comments 'Adding full bibliography for 7062393--7062394.cif.'
_cod_database_code 7062393
_shelx_shelxl_version_number 2014/7
_chemical_oxdiff_formula 'C11 H10 N O'
_shelx_space_group_comment
;
The symmetry employed for this shelxl refinement is uniquely defined
by the following loop, which should always be used as a source of
symmetry information in preference to the above space-group names.
They are only intended as comments.
;
_reflns_odcompleteness_completeness 99.94
_reflns_odcompleteness_iscentric 1
_reflns_odcompleteness_theta 25.30
_olex2_refinement_description
;
1. Fixed Uiso
 At 1.2 times of:
  All C(H) groups, All N(H,H) groups
 At 1.5 times of:
  All C(H,H,H) groups
2. Shared sites
{C7A, C7B}
3. Uiso/Uaniso restraints and constraints
Uiso(C7A) = Uiso(C7B)
Uiso(F1A) = Uiso(F1B)
Uiso(F2A) = Uiso(F2B)
Uiso(F3B) = Uiso(F3A)
4. Others
 Sof(F2B)=Sof(C7B)=Sof(F1B)=Sof(F3B)=1-FVAR(1)
 Sof(F3A)=Sof(F1A)=Sof(C7A)=Sof(F2A)=FVAR(1)
5.a Ternary CH refined with riding coordinates:
 C15(H15)
5.b Secondary CH2 refined with riding coordinates:
 N1(H1A,H1B)
5.c Aromatic/amide H refined with riding coordinates:
 C13(H13), C6(H6), C11(H11), C8(H8), C10(H10), C2(H2), C5(H5), C3(H3)
5.d Idealised Me refined as rotating group:
 C14(H14A,H14B,H14C), C16(H16A,H16B,H16C), C17(H17A,H17B,H17C)
;
_olex2_submission_special_instructions 'No special instructions were received'
_oxdiff_exptl_absorpt_empirical_details
;
Empirical correction (ABSPACK) includes:
- Absorption correction using spherical harmonics
- Frame scaling
;
_oxdiff_exptl_absorpt_empirical_full_max 1.368
_oxdiff_exptl_absorpt_empirical_full_min 0.718

loop_
_space_group_symop_operation_xyz
'x, y, z'
'-x, -y, -z'

loop_
_atom_site_label
_atom_site_type_symbol
_atom_site_fract_x
_atom_site_fract_y
_atom_site_fract_z
_atom_site_U_iso_or_equiv
_atom_site_adp_type
_atom_site_occupancy
_atom_site_site_symmetry_order
_atom_site_calc_flag
_atom_site_refinement_flags_posn
_atom_site_refinement_flags_adp
_atom_site_refinement_flags_occupancy
_atom_site_disorder_assembly
_atom_site_disorder_group
Ru1 Ru 0.14728(5) 0.65423(4) 0.61475(3) 0.04121(17) Uani 1 1 d . . . . .
Cl2 Cl 0.07750(17) 0.69214(15) 0.45303(9) 0.0468(3) Uani 1 1 d . . . . .
Cl1 Cl 0.43824(17) 0.67503(16) 0.57702(10) 0.0503(3) Uani 1 1 d . . . . .
N1 N 0.2717(6) 0.4110(5) 0.5898(3) 0.0424(9) Uani 1 1 d . . . . .
H1A H 0.1835 0.3800 0.5712 0.051 Uiso 1 1 calc R . . . .
H1B H 0.3433 0.4129 0.5436 0.051 Uiso 1 1 calc R . . . .
C1 C 0.3762(7) 0.2901(6) 0.6613(4) 0.0449(10) Uani 1 1 d . . . . .
C13 C -0.1215(7) 0.6702(7) 0.6664(4) 0.0500(12) Uani 1 1 d . . . . .
H13 H -0.2075 0.6295 0.6483 0.060 Uiso 1 1 calc R . . . .
C9 C 0.1633(9) 0.6324(7) 0.7646(4) 0.0541(13) Uani 1 1 d . . . . .
C6 C 0.5553(8) 0.2765(7) 0.6787(4) 0.0573(13) Uani 1 1 d . . . . .
H6 H 0.6057 0.3428 0.6431 0.069 Uiso 1 1 calc R . . . .
C12 C -0.1253(7) 0.8272(6) 0.6286(4) 0.0509(12) Uani 1 1 d . . . . .
C11 C 0.0096(7) 0.8846(6) 0.6558(4) 0.0508(12) Uani 1 1 d . . . . .
H11 H 0.0088 0.9849 0.6306 0.061 Uiso 1 1 calc R . . . .
O1 O 0.6812(10) -0.0535(8) 0.8694(5) 0.108(2) Uani 1 1 d . . . . .
C8 C 0.0188(8) 0.5802(7) 0.7324(4) 0.0533(12) Uani 1 1 d . . . . .
H8 H 0.0196 0.4799 0.7575 0.064 Uiso 1 1 calc R . . . .
C10 C 0.1480(8) 0.7871(7) 0.7227(4) 0.0575(14) Uani 1 1 d . . . . .
H10 H 0.2340 0.8287 0.7397 0.069 Uiso 1 1 calc R . . . .
C14 C -0.2694(8) 0.9255(7) 0.5593(5) 0.0611(14) Uani 1 1 d . . . . .
H14A H -0.2294 1.0036 0.5236 0.092 Uiso 1 1 calc GR . . . .
H14B H -0.3771 0.9772 0.5889 0.092 Uiso 1 1 calc GR . . . .
H14C H -0.2950 0.8592 0.5207 0.092 Uiso 1 1 calc GR . . . .
C2 C 0.3008(9) 0.1923(7) 0.7133(4) 0.0585(14) Uani 1 1 d . . . . .
H2 H 0.1818 0.2002 0.7010 0.070 Uiso 1 1 calc R . . . .
F3A F 0.7983(19) -0.1541(17) 1.0016(10) 0.120(3) Uiso 0.572(8) 1 d . . P A 1
C5 C 0.6584(9) 0.1656(8) 0.7483(5) 0.0664(17) Uani 1 1 d . . . . .
H5 H 0.7790 0.1546 0.7592 0.080 Uiso 1 1 calc R . . . .
C4 C 0.5792(10) 0.0714(8) 0.8013(5) 0.0715(18) Uani 1 1 d . . . . .
C15 C 0.2981(10) 0.5302(9) 0.8351(4) 0.0722(19) Uani 1 1 d . . . . .
H15 H 0.3296 0.4214 0.8230 0.087 Uiso 1 1 calc R . . . .
C3 C 0.4035(11) 0.0805(9) 0.7850(5) 0.0725(18) Uani 1 1 d . . . . .
H3 H 0.3538 0.0139 0.8209 0.087 Uiso 1 1 calc R . . . .
F2B F 0.617(2) 0.0908(19) 0.9752(11) 0.118(3) Uiso 0.428(8) 1 d . . P A 2
C16 C 0.2139(17) 0.5365(15) 0.9275(5) 0.125(4) Uani 1 1 d . . . . .
H16A H 0.1780 0.6427 0.9405 0.188 Uiso 1 1 calc GR . . . .
H16B H 0.3010 0.4669 0.9734 0.188 Uiso 1 1 calc GR . . . .
H16C H 0.1097 0.5038 0.9267 0.188 Uiso 1 1 calc GR . . . .
C17 C 0.4740(13) 0.5699(13) 0.8345(7) 0.115(4) Uani 1 1 d . . . . .
H17A H 0.5213 0.5674 0.7751 0.173 Uiso 1 1 calc GR . . . .
H17B H 0.5614 0.4935 0.8778 0.173 Uiso 1 1 calc GR . . . .
H17C H 0.4490 0.6736 0.8501 0.173 Uiso 1 1 calc GR . . . .
F1A F 0.9344(19) -0.0284(18) 0.8949(10) 0.143(3) Uiso 0.572(8) 1 d . . P A 1
C7B C 0.754(2) -0.0201(18) 0.9313(10) 0.132(4) Uiso 0.428(8) 1 d . . P A 2
C7A C 0.754(2) -0.0201(18) 0.9313(10) 0.132(4) Uiso 0.572(8) 1 d . . P A 1
F2A F 0.7239(19) 0.1120(14) 0.9578(8) 0.118(3) Uiso 0.572(8) 1 d . . P A 1
F1B F 0.862(3) 0.065(3) 0.9206(13) 0.143(3) Uiso 0.428(8) 1 d . . P A 2
F3B F 0.845(2) -0.115(2) 1.0041(13) 0.120(3) Uiso 0.428(8) 1 d . . P A 2

loop_
_atom_site_aniso_label
_atom_site_aniso_U_11
_atom_site_aniso_U_22
_atom_site_aniso_U_33
_atom_site_aniso_U_23
_atom_site_aniso_U_13
_atom_site_aniso_U_12
Ru1 0.0360(2) 0.0375(2) 0.0493(3) -0.00471(17) -0.00045(16) -0.01234(17)
Cl2 0.0430(6) 0.0474(6) 0.0489(6) -0.0015(5) -0.0042(5) -0.0162(5)
Cl1 0.0383(6) 0.0513(7) 0.0623(8) -0.0039(6) -0.0003(5) -0.0184(5)
N1 0.040(2) 0.0357(19) 0.049(2) -0.0048(16) -0.0060(16) -0.0106(16)
C1 0.041(2) 0.041(2) 0.051(3) -0.010(2) -0.0013(19) -0.0101(19)
C13 0.033(2) 0.049(3) 0.055(3) 0.004(2) 0.0075(19) -0.0018(19)
C9 0.075(4) 0.045(3) 0.042(3) -0.017(2) 0.015(2) -0.017(3)
C6 0.046(3) 0.050(3) 0.070(4) -0.006(3) 0.001(2) -0.009(2)
C12 0.045(3) 0.046(3) 0.061(3) -0.011(2) 0.010(2) -0.013(2)
C11 0.045(3) 0.038(2) 0.068(3) -0.016(2) 0.001(2) -0.010(2)
O1 0.130(6) 0.082(4) 0.095(4) 0.009(3) -0.049(4) -0.023(4)
C8 0.054(3) 0.053(3) 0.055(3) -0.007(2) 0.014(2) -0.021(2)
C10 0.055(3) 0.055(3) 0.068(4) -0.024(3) 0.002(3) -0.021(3)
C14 0.044(3) 0.051(3) 0.077(4) -0.004(3) -0.004(3) -0.003(2)
C2 0.060(3) 0.051(3) 0.065(4) -0.001(3) -0.012(3) -0.023(3)
C5 0.052(3) 0.070(4) 0.066(4) -0.014(3) -0.012(3) -0.005(3)
C4 0.074(4) 0.058(4) 0.066(4) 0.003(3) -0.017(3) -0.006(3)
C15 0.074(4) 0.072(4) 0.053(3) -0.013(3) -0.017(3) 0.000(3)
C3 0.092(5) 0.063(4) 0.062(4) 0.006(3) -0.013(3) -0.031(4)
C16 0.153(10) 0.151(10) 0.045(4) 0.006(5) -0.004(5) -0.025(8)
C17 0.096(7) 0.122(8) 0.120(8) 0.004(6) -0.062(6) -0.035(6)

loop_
_atom_type_symbol
_atom_type_description
_atom_type_scat_dispersion_real
_atom_type_scat_dispersion_imag
_atom_type_scat_source
C C 0.0033 0.0016 'International Tables Vol C Tables 4.2.6.8 and 6.1.1.4'
H H 0.0000 0.0000 'International Tables Vol C Tables 4.2.6.8 and 6.1.1.4'
Cl Cl 0.1484 0.1585 'International Tables Vol C Tables 4.2.6.8 and 6.1.1.4'
F F 0.0171 0.0103 'International Tables Vol C Tables 4.2.6.8 and 6.1.1.4'
N N 0.0061 0.0033 'International Tables Vol C Tables 4.2.6.8 and 6.1.1.4'
O O 0.0106 0.0060 'International Tables Vol C Tables 4.2.6.8 and 6.1.1.4'
Ru Ru -1.2594 0.8363 'International Tables Vol C Tables 4.2.6.8 and 6.1.1.4'

loop_
_geom_angle_atom_site_label_1
_geom_angle_atom_site_label_2
_geom_angle_atom_site_label_3
_geom_angle
_geom_angle_site_symmetry_1
_geom_angle_site_symmetry_3
_geom_angle_publ_flag
Cl1 Ru1 Cl2 87.23(5) . . ?
N1 Ru1 Cl2 80.27(11) . . ?
N1 Ru1 Cl1 83.90(12) . . ?
N1 Ru1 C13 105.78(19) . . ?
N1 Ru1 C9 103.77(18) . . ?
N1 Ru1 C12 139.54(18) . . ?
N1 Ru1 C11 172.49(19) . . ?
C13 Ru1 Cl2 99.90(15) . . ?
C13 Ru1 Cl1 168.75(16) . . ?
C13 Ru1 C9 71.1(2) . . ?
C13 Ru1 C12 38.0(2) . . ?
C9 Ru1 Cl2 170.80(17) . . ?
C9 Ru1 Cl1 101.34(18) . . ?
C9 Ru1 C12 83.1(2) . . ?
C12 Ru1 Cl2 88.52(16) . . ?
C12 Ru1 Cl1 134.58(14) . . ?
C11 Ru1 Cl2 105.25(16) . . ?
C11 Ru1 Cl1 101.28(15) . . ?
C11 Ru1 C13 68.6(2) . . ?
C11 Ru1 C9 70.0(2) . . ?
C11 Ru1 C12 37.4(2) . . ?
C8 Ru1 Cl2 133.16(16) . . ?
C8 Ru1 Cl1 138.18(17) . . ?
C8 Ru1 N1 91.98(19) . . ?
C8 Ru1 C13 37.9(2) . . ?
C8 Ru1 C9 39.4(2) . . ?
C8 Ru1 C12 68.0(2) . . ?
C8 Ru1 C11 80.5(2) . . ?
C8 Ru1 C10 67.8(2) . . ?
C10 Ru1 Cl2 140.95(18) . . ?
C10 Ru1 Cl1 87.59(17) . . ?
C10 Ru1 N1 137.4(2) . . ?
C10 Ru1 C13 81.4(2) . . ?
C10 Ru1 C9 37.7(2) . . ?
C10 Ru1 C12 68.4(2) . . ?
C10 Ru1 C11 38.6(2) . . ?
C1 N1 Ru1 120.0(3) . . ?
C6 C1 N1 118.6(5) . . ?
C2 C1 N1 121.2(5) . . ?
C2 C1 C6 120.1(5) . . ?
C12 C13 Ru1 71.4(3) . . ?
C8 C13 Ru1 69.0(3) . . ?
C8 C13 C12 117.4(5) . . ?
C8 C9 Ru1 68.0(3) . . ?
C10 C9 Ru1 68.7(3) . . ?
C10 C9 C8 112.4(5) . . ?
C10 C9 C15 127.0(6) . . ?
C15 C9 Ru1 133.4(4) . . ?
C15 C9 C8 120.5(6) . . ?
C5 C6 C1 120.5(6) . . ?
C13 C12 Ru1 70.6(3) . . ?
C13 C12 C14 119.3(5) . . ?
C11 C12 Ru1 70.1(3) . . ?
C11 C12 C13 120.2(5) . . ?
C11 C12 C14 120.6(5) . . ?
C14 C12 Ru1 131.0(4) . . ?
C12 C11 Ru1 72.5(3) . . ?
C12 C11 C10 119.5(5) . . ?
C10 C11 Ru1 69.5(3) . . ?
C7B O1 C4 118.1(9) . . ?
C7A O1 C4 118.1(9) . . ?
C13 C8 Ru1 73.1(3) . . ?
C13 C8 C9 125.6(5) . . ?
C9 C8 Ru1 72.6(3) . . ?
C9 C10 Ru1 73.5(3) . . ?
C9 C10 C11 124.9(5) . . ?
C11 C10 Ru1 71.9(3) . . ?
C1 C2 C3 119.9(6) . . ?
C4 C5 C6 118.5(6) . . ?
C5 C4 O1 121.5(7) . . ?
C3 C4 O1 115.9(7) . . ?
C3 C4 C5 122.3(6) . . ?
C9 C15 C16 109.5(7) . . ?
C9 C15 C17 113.0(7) . . ?
C16 C15 C17 111.8(8) . . ?
C4 C3 C2 118.6(7) . . ?
O1 C7B F2B 108.6(14) . . ?
O1 C7B F1B 124.5(16) . . ?
O1 C7B F3B 128.6(16) . . ?
F1B C7B F2B 95.0(15) . . ?
F3B C7B F2B 98.9(14) . . ?
F3B C7B F1B 94.3(16) . . ?
O1 C7A F3A 106.4(13) . . ?
O1 C7A F1A 102.1(12) . . ?
O1 C7A F2A 129.9(15) . . ?
F3A C7A F1A 102.9(12) . . ?
F2A C7A F3A 115.3(14) . . ?
F2A C7A F1A 94.8(12) . . ?

loop_
_geom_bond_atom_site_label_1
_geom_bond_atom_site_label_2
_geom_bond_distance
_geom_bond_site_symmetry_2
_geom_bond_publ_flag
Ru1 Cl2 2.4278(13) . ?
Ru1 Cl1 2.4115(13) . ?
Ru1 N1 2.184(4) . ?
Ru1 C13 2.209(5) . ?
Ru1 C9 2.219(5) . ?
Ru1 C12 2.220(5) . ?
Ru1 C11 2.188(5) . ?
Ru1 C8 2.155(5) . ?
Ru1 C10 2.156(5) . ?
N1 C1 1.439(7) . ?
C1 C6 1.392(7) . ?
C1 C2 1.373(8) . ?
C13 C12 1.443(8) . ?
C13 C8 1.420(8) . ?
C9 C8 1.476(9) . ?
C9 C10 1.416(8) . ?
C9 C15 1.465(9) . ?
C6 C5 1.377(9) . ?
C12 C11 1.414(8) . ?
C12 C14 1.485(8) . ?
C11 C10 1.435(9) . ?
O1 C4 1.420(9) . ?
O1 C7B 1.214(15) . ?
O1 C7A 1.214(15) . ?
C2 C3 1.400(9) . ?
F3A C7A 1.43(2) . ?
C5 C4 1.377(11) . ?
C4 C3 1.374(11) . ?
C15 C16 1.530(11) . ?
C15 C17 1.539(13) . ?
F2B C7B 1.43(2) . ?
F1A C7A 1.499(19) . ?
C7B F1B 1.33(2) . ?
C7B F3B 1.32(2) . ?
C7A F2A 1.268(16) . ?
